data_1545165
loop_
_publ_author_name
'Liu, Zijian'
'Takeuchi, Toshifumi'
'Pluta, Roman'
'Arteaga Arteaga, Fernando'
'Kumagai, Naoya'
'Shibasaki, Masakatsu'

_publ_section_title
;
 Direct Catalytic Asymmetric Aldol Reaction of \a-Alkylamides.
;
_journal_issue 3
_journal_name_full 'Organic letters'
_journal_page_first 710
_journal_page_last 713
_journal_paper_doi 10.1021/acs.orglett.6b03890
_journal_volume 19
_journal_year 2017
_chemical_absolute_configuration 'CHOOSE rm ad rmad syn or unk'
_chemical_formula_moiety 'C22 H34 N2 O2 Si'
_chemical_formula_sum 'C22 H34 N2 O2 Si'
_chemical_formula_weight 386.61
_space_group_crystal_system monoclinic
_space_group_IT_number 4
_space_group_name_Hall 'P 2yb'
_space_group_name_H-M_alt 'P 1 21 1'
_symmetry_space_group_name_Hall 'P 2yb'
_symmetry_space_group_name_H-M 'P 1 21 1'
_atom_sites_solution_hydrogens geom
_atom_sites_solution_primary direct
_atom_sites_solution_secondary difmap
_cell_angle_alpha 90.0000
_cell_angle_beta 97.589(7)
_cell_angle_gamma 90.0000
_cell_formula_units_Z 4
_cell_length_a 18.8804(8)
_cell_length_b 7.5624(3)
_cell_length_c 18.9543(8)
_cell_measurement_reflns_used 19799
_cell_measurement_temperature 296
_cell_measurement_theta_max 68.25
_cell_measurement_theta_min 3.11
_cell_volume 2682.6(2)
_computing_cell_refinement 'RAPID AUTO'
_computing_data_collection 'RAPID AUTO (Rigaku, ????)'
_computing_data_reduction 'RAPID AUTO'
_computing_molecular_graphics 'CrystalStructure 4.2.3'
_computing_publication_material 'CrystalStructure 4.2.3 (Rigaku, 2016)'
_computing_structure_refinement 'SHELXL Version 2014/7 (Sheldrick, 2008)'
_computing_structure_solution 'SHELXT Version 2014/4 (Sheldrick, 2014)'
_diffrn_ambient_temperature 296
_diffrn_detector_area_resol_mean 10.000
_diffrn_measured_fraction_theta_full 0.999
_diffrn_measured_fraction_theta_max 0.999
_diffrn_measurement_device_type 'Rigaku R-AXIS RAPID'
_diffrn_measurement_method \w
_diffrn_radiation_type 'Cu K\a'
_diffrn_radiation_wavelength 1.54187
_diffrn_reflns_av_R_equivalents 0.0410
_diffrn_reflns_Laue_measured_fraction_full 0.999
_diffrn_reflns_Laue_measured_fraction_max 0.999
_diffrn_reflns_limit_h_max 22
_diffrn_reflns_limit_h_min -22
_diffrn_reflns_limit_k_max 9
_diffrn_reflns_limit_k_min -9
_diffrn_reflns_limit_l_max 22
_diffrn_reflns_limit_l_min -22
_diffrn_reflns_number 31633
_diffrn_reflns_point_group_measured_fraction_full 0.958
_diffrn_reflns_point_group_measured_fraction_max 0.956
_diffrn_reflns_theta_full 67.687
_diffrn_reflns_theta_max 68.254
_diffrn_reflns_theta_min 3.105
_diffrn_standards_number 0
_exptl_absorpt_coefficient_mu 0.884
_exptl_absorpt_correction_T_max 0.838
_exptl_absorpt_correction_T_min 0.605
_exptl_absorpt_correction_type multi-scan
_exptl_absorpt_process_details 'ABSCOR (Rigaku, 1995)'
_exptl_crystal_colour colorless
_exptl_crystal_density_diffrn 0.957
_exptl_crystal_density_method 'not measured'
_exptl_crystal_description prism
_exptl_crystal_F_000 840.00
_exptl_crystal_size_max 0.300
_exptl_crystal_size_mid 0.200
_exptl_crystal_size_min 0.200
_refine_diff_density_max 0.48
_refine_diff_density_min -0.21
_refine_ls_abs_structure_details
;
 Flack x determined using 1804 quotients [(I+)-(I-)]/[(I+)+(I-)]
 (Parsons, Flack and Wagner, Acta Cryst. B69 (2013) 249-259).
;
_refine_ls_abs_structure_Flack 0.044(12)
_refine_ls_extinction_method none
_refine_ls_goodness_of_fit_ref 0.948
_refine_ls_hydrogen_treatment constr
_refine_ls_number_parameters 571
_refine_ls_number_reflns 9394
_refine_ls_number_restraints 330
_refine_ls_R_factor_all 0.0959
_refine_ls_R_factor_gt 0.0649
_refine_ls_shift/su_max 0.004
_refine_ls_structure_factor_coef Fsqd
_refine_ls_weighting_details 'w = 1/[\s^2^(Fo^2^)+(0.1399P)^2^] where P=(Fo^2^+2Fc^2^)/3'
_refine_ls_weighting_scheme calc
_refine_ls_wR_factor_gt 0.1825
_refine_ls_wR_factor_ref 0.2095
_reflns_Friedel_coverage 0.770
_reflns_Friedel_fraction_full 0.911
_reflns_Friedel_fraction_max 0.906
_reflns_number_gt 5691
_reflns_number_total 9394
_reflns_threshold_expression F^2^>2.0\s(F^2^)
_cod_data_source_file ol6b03890_si_002.cif
_cod_data_source_block 161216Liu
_cod_depositor_comments 'Adding full bibliography for 1545165.cif.'
_cod_database_code 1545165

loop_
_space_group_symop_id
_space_group_symop_operation_xyz
1 +X,+Y,+Z
2 -X,1/2+Y,-Z

loop_
_atom_site_label
_atom_site_type_symbol
_atom_site_fract_x
_atom_site_fract_y
_atom_site_fract_z
_atom_site_U_iso_or_equiv
_atom_site_adp_type
_atom_site_occupancy
_atom_site_site_symmetry_order
_atom_site_calc_flag
_atom_site_refinement_flags_posn
_atom_site_refinement_flags_adp
_atom_site_refinement_flags_occupancy
_atom_site_disorder_assembly
_atom_site_disorder_group
Si1 Si 0.59824(8) 0.3601(3) 0.18504(8) 0.1034(5) Uani 1 1 d . . . . .
Si2 Si 0.94765(13) 0.4988(3) 0.15444(10) 0.1331(7) Uani 1 1 d D U . . .
O1 O 0.4559(2) 0.1203(7) 0.5007(2) 0.1215(15) Uani 1 1 d . . . . .
O2 O 0.46003(17) 0.4514(5) 0.39275(18) 0.0988(10) Uani 1 1 d . . . . .
H2 H 0.4318 0.4837 0.3586 0.148 Uiso 1 1 calc R U . . .
O3 O 0.97713(17) 0.2216(6) 0.5150(2) 0.1103(13) Uani 1 1 d . . . . .
O4 O 0.91598(17) 0.5323(5) 0.41099(19) 0.0938(10) Uani 1 1 d . . . . .
H4 H 0.9050 0.5123 0.4507 0.141 Uiso 1 1 calc R U . . .
N1 N 0.3395(2) 0.1217(6) 0.4642(2) 0.0862(11) Uani 1 1 d . . . . .
N2 N 0.2676(2) 0.1447(7) 0.3499(2) 0.0978(12) Uani 1 1 d . . . . .
N3 N 0.86422(18) 0.1749(6) 0.52639(19) 0.0825(10) Uani 1 1 d . . . . .
N4 N 0.7573(2) 0.1229(7) 0.4442(2) 0.0935(12) Uani 1 1 d . . . . .
C1 C 0.3262(3) 0.1021(9) 0.5380(3) 0.1001(16) Uani 1 1 d . . . . .
H1A H 0.3519 0.1918 0.5678 0.120 Uiso 1 1 calc R U . . .
H1B H 0.3416 -0.0134 0.5562 0.120 Uiso 1 1 calc R U . . .
C2 C 0.2464(3) 0.1235(9) 0.5375(3) 0.1032(16) Uani 1 1 d . . . . .
H2A H 0.2262 0.0218 0.5588 0.124 Uiso 1 1 calc R U . . .
H2B H 0.2357 0.2292 0.5631 0.124 Uiso 1 1 calc R U . . .
C3 C 0.2185(2) 0.1379(7) 0.4611(3) 0.0886(13) Uani 1 1 d . . . . .
C4 C 0.2741(2) 0.1373(7) 0.4197(3) 0.0804(11) Uani 1 1 d . . . . .
C5 C 0.1499(3) 0.1523(8) 0.4254(4) 0.1043(16) Uani 1 1 d . . . . .
H5 H 0.1107 0.1521 0.4504 0.125 Uiso 1 1 calc R U . . .
C6 C 0.1408(3) 0.1666(10) 0.3538(3) 0.1086(18) Uani 1 1 d . . . . .
H6 H 0.0952 0.1810 0.3291 0.130 Uiso 1 1 calc R U . . .
C7 C 0.1993(3) 0.1596(10) 0.3178(3) 0.1113(18) Uani 1 1 d . . . . .
H7 H 0.1916 0.1656 0.2683 0.134 Uiso 1 1 calc R U . . .
C8 C 0.4091(3) 0.1328(8) 0.4503(3) 0.0929(14) Uani 1 1 d . . . . .
C9 C 0.4272(2) 0.1506(8) 0.3757(3) 0.0902(14) Uani 1 1 d . . . . .
H9 H 0.3854 0.1930 0.3440 0.108 Uiso 1 1 calc R U . . .
C10 C 0.4494(5) -0.0316(11) 0.3514(5) 0.147(3) Uani 1 1 d . . . . .
H10A H 0.4903 -0.0723 0.3827 0.220 Uiso 1 1 calc R U . . .
H10B H 0.4613 -0.0236 0.3038 0.220 Uiso 1 1 calc R U . . .
H10C H 0.4107 -0.1133 0.3525 0.220 Uiso 1 1 calc R U . . .
C11 C 0.4872(2) 0.2844(8) 0.3786(3) 0.0844(13) Uani 1 1 d . . . . .
H11 H 0.5241 0.2526 0.4179 0.101 Uiso 1 1 calc R U . . .
C12 C 0.5209(2) 0.2907(8) 0.3116(3) 0.0914(14) Uani 1 1 d . . . . .
C13 C 0.5505(3) 0.3086(9) 0.2601(3) 0.0999(16) Uani 1 1 d . . . . .
C14 C 0.5708(6) 0.5897(13) 0.1541(5) 0.161(3) Uani 1 1 d . . . . .
H14 H 0.5252 0.5729 0.1235 0.193 Uiso 1 1 calc R U . . .
C15 C 0.5541(10) 0.7055(18) 0.2087(11) 0.327(12) Uani 1 1 d . . . . .
H15A H 0.5235 0.6458 0.2376 0.491 Uiso 1 1 calc R U . . .
H15B H 0.5974 0.7403 0.2378 0.491 Uiso 1 1 calc R U . . .
H15C H 0.5302 0.8085 0.1876 0.491 Uiso 1 1 calc R U . . .
C16 C 0.6192(8) 0.6744(17) 0.1058(6) 0.223(5) Uani 1 1 d . . . . .
H16A H 0.6288 0.5911 0.0701 0.334 Uiso 1 1 calc R U . . .
H16B H 0.5962 0.7769 0.0834 0.334 Uiso 1 1 calc R U . . .
H16C H 0.6634 0.7087 0.1335 0.334 Uiso 1 1 calc R U . . .
C17 C 0.6958(4) 0.3392(17) 0.2157(4) 0.157(4) Uani 1 1 d . . . . .
H17 H 0.7205 0.3754 0.1757 0.188 Uiso 1 1 calc R U . . .
C18 C 0.7216(5) 0.466(2) 0.2786(5) 0.196(5) Uani 1 1 d . . . . .
H18A H 0.7066 0.5845 0.2661 0.295 Uiso 1 1 calc R U . . .
H18B H 0.7013 0.4297 0.3201 0.295 Uiso 1 1 calc R U . . .
H18C H 0.7728 0.4619 0.2884 0.295 Uiso 1 1 calc R U . . .
C19 C 0.7188(6) 0.148(2) 0.2339(6) 0.207(5) Uani 1 1 d . . . . .
H19A H 0.7023 0.0721 0.1944 0.311 Uiso 1 1 calc R U . . .
H19B H 0.7699 0.1418 0.2434 0.311 Uiso 1 1 calc R U . . .
H19C H 0.6984 0.1097 0.2751 0.311 Uiso 1 1 calc R U . . .
C20 C 0.5702(5) 0.1900(13) 0.1144(4) 0.148(3) Uani 1 1 d . . . . .
H20 H 0.5853 0.0751 0.1351 0.178 Uiso 1 1 calc R U . . .
C21 C 0.6077(6) 0.2113(18) 0.0469(4) 0.206(5) Uani 1 1 d . . . . .
H21A H 0.6585 0.2177 0.0604 0.309 Uiso 1 1 calc R U . . .
H21B H 0.5965 0.1116 0.0161 0.309 Uiso 1 1 calc R U . . .
H21C H 0.5914 0.3177 0.0224 0.309 Uiso 1 1 calc R U . . .
C22 C 0.4911(6) 0.180(2) 0.0948(6) 0.215(5) Uani 1 1 d . . . . .
H22A H 0.4687 0.1666 0.1372 0.322 Uiso 1 1 calc R U . . .
H22B H 0.4742 0.2861 0.0705 0.322 Uiso 1 1 calc R U . . .
H22C H 0.4794 0.0799 0.0642 0.322 Uiso 1 1 calc R U . . .
C23 C 0.8836(3) 0.1701(9) 0.6048(2) 0.0961(15) Uani 1 1 d . . . . .
H23A H 0.9099 0.2756 0.6214 0.115 Uiso 1 1 calc R U . . .
H23B H 0.9127 0.0672 0.6190 0.115 Uiso 1 1 calc R U . . .
C24 C 0.8130(3) 0.1611(9) 0.6347(3) 0.1030(16) Uani 1 1 d . . . . .
H24A H 0.8130 0.0645 0.6683 0.124 Uiso 1 1 calc R U . . .
H24B H 0.8037 0.2708 0.6584 0.124 Uiso 1 1 calc R U . . .
C25 C 0.7587(2) 0.1311(7) 0.5711(3) 0.0862(13) Uani 1 1 d . . . . .
C26 C 0.7892(2) 0.1437(7) 0.5098(3) 0.0791(12) Uani 1 1 d . . . . .
C27 C 0.6874(3) 0.0978(8) 0.5654(4) 0.1011(17) Uani 1 1 d . . . . .
H27 H 0.6640 0.0896 0.6055 0.121 Uiso 1 1 calc R U . . .
C28 C 0.6514(3) 0.0765(9) 0.4979(4) 0.112(2) Uani 1 1 d . . . . .
H28 H 0.6026 0.0534 0.4917 0.134 Uiso 1 1 calc R U . . .
C29 C 0.6871(3) 0.0893(9) 0.4404(3) 0.1076(18) Uani 1 1 d . . . . .
H29 H 0.6612 0.0738 0.3956 0.129 Uiso 1 1 calc R U . . .
C30 C 0.9157(2) 0.2070(7) 0.4865(3) 0.0830(13) Uani 1 1 d . . . . .
C31 C 0.8996(2) 0.2187(7) 0.4065(3) 0.0827(13) Uani 1 1 d . . . . .
H31 H 0.8487 0.2436 0.3935 0.099 Uiso 1 1 calc R U . . .
C32 C 0.9169(4) 0.0431(9) 0.3748(4) 0.117(2) Uani 1 1 d . . . . .
H32A H 0.9639 0.0063 0.3948 0.176 Uiso 1 1 calc R U . . .
H32B H 0.9149 0.0551 0.3241 0.176 Uiso 1 1 calc R U . . .
H32C H 0.8826 -0.0438 0.3852 0.176 Uiso 1 1 calc R U . . .
C33 C 0.9432(2) 0.3749(7) 0.3831(2) 0.0798(12) Uani 1 1 d . . . . .
H33 H 0.9931 0.3603 0.4044 0.096 Uiso 1 1 calc R U . . .
C34 C 0.9416(3) 0.3928(9) 0.3074(3) 0.1019(16) Uani 1 1 d . . . . .
C35 C 0.9436(4) 0.4187(11) 0.2458(4) 0.128(2) Uani 1 1 d . . . . .
C36 C 0.9795(16) 0.735(4) 0.1592(12) 0.198(7) Uani 0.5 1 d D U P A 1
H36 H 0.9797 0.7896 0.1124 0.238 Uiso 0.5 1 calc R U P A 1
C37 C 0.9176(17) 0.814(5) 0.204(2) 0.274(13) Uani 0.5 1 d D U P A 1
H37A H 0.8726 0.8158 0.1735 0.412 Uiso 0.5 1 calc R U P A 1
H37B H 0.9139 0.7410 0.2443 0.412 Uiso 0.5 1 calc R U P A 1
H37C H 0.9302 0.9324 0.2190 0.412 Uiso 0.5 1 calc R U P A 1
C38 C 1.0497(14) 0.728(4) 0.2013(14) 0.230(10) Uani 0.5 1 d D U P A 1
H38A H 1.0837 0.6804 0.1728 0.346 Uiso 0.5 1 calc R U P A 1
H38B H 1.0641 0.8448 0.2167 0.346 Uiso 0.5 1 calc R U P A 1
H38C H 1.0478 0.6535 0.2421 0.346 Uiso 0.5 1 calc R U P A 1
C39 C 0.8544(12) 0.425(2) 0.0955(9) 0.169(6) Uani 0.5 1 d D U P A 1
H39 H 0.8164 0.4445 0.1251 0.202 Uiso 0.5 1 calc R U P A 1
C40 C 0.8796(18) 0.430(5) 0.0155(7) 0.314(18) Uani 0.5 1 d D U P A 2
H40A H 0.9170 0.5012 0.0005 0.471 Uiso 0.5 1 calc R U P A 2
H40B H 0.8648 0.3430 -0.0203 0.471 Uiso 0.5 1 calc R U P A 2
H40C H 0.8398 0.5040 0.0222 0.471 Uiso 0.5 1 calc R U P A 2
C41 C 0.849(2) 0.224(3) 0.1105(15) 0.226(13) Uani 0.5 1 d D U P A 2
H41A H 0.8659 0.1652 0.1545 0.339 Uiso 0.5 1 calc R U P A 2
H41B H 0.8092 0.2980 0.1171 0.339 Uiso 0.5 1 calc R U P A 2
H41C H 0.8342 0.1370 0.0746 0.339 Uiso 0.5 1 calc R U P A 2
C42 C 1.0213(15) 0.401(5) 0.1177(11) 0.178(9) Uani 0.46(3) 1 d D U P A 1
H42 H 0.9927 0.2994 0.0987 0.214 Uiso 0.46(3) 1 calc R U P A 1
C43 C 1.0823(16) 0.282(5) 0.153(2) 0.201(12) Uani 0.46(3) 1 d D U P A 1
H43A H 1.0724 0.2464 0.1990 0.301 Uiso 0.46(3) 1 calc R U P A 1
H43B H 1.0862 0.1798 0.1236 0.301 Uiso 0.46(3) 1 calc R U P A 1
H43C H 1.1264 0.3471 0.1573 0.301 Uiso 0.46(3) 1 calc R U P A 1
C44 C 1.0353(18) 0.459(6) 0.0458(13) 0.238(17) Uani 0.46(3) 1 d D U P A 1
H44A H 0.9968 0.5324 0.0248 0.357 Uiso 0.46(3) 1 calc R U P A 1
H44B H 1.0793 0.5242 0.0499 0.357 Uiso 0.46(3) 1 calc R U P A 1
H44C H 1.0390 0.3569 0.0163 0.357 Uiso 0.46(3) 1 calc R U P A 1
C44A C 1.068(2) 0.554(6) 0.085(2) 0.305(16) Uani 0.54(3) 1 d D U P A 2
H44D H 1.0777 0.6767 0.0948 0.458 Uiso 0.54(3) 1 calc R U P A 2
H44E H 1.1064 0.5039 0.0627 0.458 Uiso 0.54(3) 1 calc R U P A 2
H44F H 1.0240 0.5410 0.0546 0.458 Uiso 0.54(3) 1 calc R U P A 2
C43A C 1.048(2) 0.252(4) 0.142(2) 0.258(14) Uani 0.54(3) 1 d D U P A 2
H43D H 1.0455 0.1949 0.1867 0.387 Uiso 0.54(3) 1 calc R U P A 2
H43E H 1.0037 0.2380 0.1117 0.387 Uiso 0.54(3) 1 calc R U P A 2
H43F H 1.0861 0.2009 0.1198 0.387 Uiso 0.54(3) 1 calc R U P A 2
C42A C 1.064(2) 0.457(4) 0.155(2) 0.242(10) Uani 0.54(3) 1 d D U P A 2
H42A H 1.0961 0.4926 0.1975 0.291 Uiso 0.54(3) 1 calc R U P A 2
C1AA C 0.856(2) 0.231(3) 0.0807(12) 0.199(10) Uani 0.5 1 d D U P A 1
H1AA H 0.8641 0.1676 0.1249 0.298 Uiso 0.5 1 calc R U P A 1
H1AB H 0.8107 0.1957 0.0551 0.298 Uiso 0.5 1 calc R U P A 1
H1AC H 0.8933 0.2057 0.0527 0.298 Uiso 0.5 1 calc R U P A 1
C0AA C 0.9080(14) 0.335(5) 0.0877(10) 0.218(8) Uani 0.5 1 d D U P A 2
H0AA H 0.9463 0.2542 0.0782 0.262 Uiso 0.5 1 calc R U P A 2
C2AA C 0.842(2) 0.555(4) 0.0342(15) 0.276(15) Uani 0.5 1 d D U P A 1
H2AA H 0.8427 0.6730 0.0525 0.414 Uiso 0.5 1 calc R U P A 1
H2AB H 0.8790 0.5414 0.0043 0.414 Uiso 0.5 1 calc R U P A 1
H2AC H 0.7964 0.5315 0.0068 0.414 Uiso 0.5 1 calc R U P A 1
C38A C 0.9996(13) 0.820(3) 0.2195(12) 0.188(8) Uani 0.5 1 d D U P A 2
H38D H 1.0441 0.7906 0.2031 0.282 Uiso 0.5 1 calc R U P A 2
H38E H 0.9944 0.9460 0.2208 0.282 Uiso 0.5 1 calc R U P A 2
H38F H 0.9989 0.7724 0.2664 0.282 Uiso 0.5 1 calc R U P A 2
C36A C 0.9328(10) 0.734(3) 0.1646(12) 0.162(6) Uani 0.5 1 d D U P A 2
H36A H 0.9343 0.7886 0.1179 0.194 Uiso 0.5 1 calc R U P A 2
C37A C 0.8559(11) 0.774(3) 0.1866(13) 0.182(7) Uani 0.5 1 d D U P A 2
H37D H 0.8199 0.7210 0.1526 0.273 Uiso 0.5 1 calc R U P A 2
H37E H 0.8529 0.7262 0.2330 0.273 Uiso 0.5 1 calc R U P A 2
H37F H 0.8484 0.8998 0.1874 0.273 Uiso 0.5 1 calc R U P A 2

loop_
_atom_site_aniso_label
_atom_site_aniso_U_11
_atom_site_aniso_U_22
_atom_site_aniso_U_33
_atom_site_aniso_U_23
_atom_site_aniso_U_13
_atom_site_aniso_U_12
Si1 0.1008(10) 0.1227(13) 0.0923(9) 0.0029(9) 0.0336(7) -0.0012(9)
Si2 0.1678(17) 0.1487(18) 0.0906(10) 0.0163(11) 0.0458(11) 0.0021(13)
O1 0.085(2) 0.176(4) 0.103(2) 0.038(3) 0.011(2) -0.002(2)
O2 0.088(2) 0.111(3) 0.100(2) -0.013(2) 0.0230(17) 0.0138(19)
O3 0.073(2) 0.146(4) 0.111(3) 0.033(2) 0.0093(17) -0.014(2)
O4 0.085(2) 0.098(3) 0.101(2) 0.0051(19) 0.0223(17) 0.0082(18)
N1 0.081(2) 0.091(3) 0.090(2) 0.013(2) 0.0248(19) -0.002(2)
N2 0.075(2) 0.125(4) 0.097(3) 0.006(3) 0.021(2) -0.001(2)
N3 0.073(2) 0.092(3) 0.085(2) 0.012(2) 0.0203(17) -0.0027(19)
N4 0.069(2) 0.113(3) 0.100(3) 0.013(3) 0.018(2) -0.010(2)
C1 0.099(3) 0.111(4) 0.095(3) 0.017(3) 0.029(3) -0.004(3)
C2 0.097(3) 0.114(4) 0.106(4) 0.000(3) 0.041(3) -0.007(3)
C3 0.078(3) 0.087(3) 0.107(3) 0.003(3) 0.033(2) -0.008(3)
C4 0.074(3) 0.074(3) 0.096(3) 0.007(3) 0.019(2) -0.006(2)
C5 0.075(3) 0.104(4) 0.140(5) 0.006(4) 0.038(3) 0.001(3)
C6 0.073(3) 0.139(5) 0.114(4) 0.025(4) 0.012(3) 0.000(3)
C7 0.091(4) 0.133(5) 0.110(4) 0.005(4) 0.013(3) -0.009(3)
C8 0.075(3) 0.101(4) 0.106(4) 0.012(3) 0.022(3) 0.000(3)
C9 0.075(3) 0.107(4) 0.092(3) 0.000(3) 0.026(2) -0.007(3)
C10 0.176(7) 0.103(5) 0.174(7) -0.030(5) 0.077(5) -0.021(5)
C11 0.070(2) 0.098(4) 0.089(3) 0.005(3) 0.024(2) 0.005(2)
C12 0.070(3) 0.105(4) 0.103(3) -0.005(3) 0.024(2) -0.002(2)
C13 0.085(3) 0.120(5) 0.100(3) 0.000(3) 0.029(3) -0.005(3)
C14 0.195(8) 0.129(6) 0.177(7) 0.023(6) 0.093(7) 0.016(6)
C15 0.43(3) 0.130(10) 0.49(3) 0.053(14) 0.32(2) 0.037(12)
C16 0.335(15) 0.149(9) 0.209(10) 0.034(8) 0.127(10) -0.020(10)
C17 0.117(5) 0.241(11) 0.122(5) -0.002(7) 0.053(4) -0.010(7)
C18 0.142(7) 0.308(16) 0.141(7) -0.022(9) 0.022(5) -0.047(8)
C19 0.190(9) 0.260(14) 0.180(9) 0.048(9) 0.054(7) 0.111(10)
C20 0.182(8) 0.145(7) 0.125(5) -0.006(5) 0.050(5) -0.003(6)
C21 0.250(11) 0.263(14) 0.116(5) -0.069(7) 0.069(6) -0.035(10)
C22 0.168(8) 0.263(15) 0.206(10) -0.091(10) -0.003(7) -0.035(9)
C23 0.096(3) 0.114(4) 0.079(3) 0.010(3) 0.017(2) 0.003(3)
C24 0.112(4) 0.107(4) 0.096(3) 0.008(3) 0.036(3) -0.002(3)
C25 0.081(3) 0.082(3) 0.103(3) 0.019(3) 0.036(2) 0.008(2)
C26 0.073(2) 0.074(3) 0.094(3) 0.008(3) 0.024(2) 0.002(2)
C27 0.094(4) 0.104(4) 0.112(4) 0.026(3) 0.041(3) 0.007(3)
C28 0.072(3) 0.115(5) 0.155(6) 0.039(4) 0.041(4) -0.001(3)
C29 0.081(3) 0.122(5) 0.120(4) 0.024(4) 0.010(3) -0.015(3)
C30 0.066(3) 0.095(4) 0.089(3) 0.011(3) 0.016(2) -0.003(2)
C31 0.065(2) 0.094(4) 0.093(3) 0.002(3) 0.024(2) -0.002(2)
C32 0.121(5) 0.111(5) 0.125(5) -0.010(4) 0.031(4) -0.003(4)
C33 0.064(2) 0.096(3) 0.083(3) 0.010(3) 0.025(2) 0.006(2)
C34 0.088(3) 0.125(5) 0.099(4) 0.013(3) 0.033(3) -0.003(3)
C35 0.132(5) 0.149(7) 0.112(5) 0.022(4) 0.053(4) 0.012(4)
C36 0.297(19) 0.186(12) 0.116(12) 0.020(9) 0.048(13) -0.027(12)
C37 0.38(3) 0.21(2) 0.26(3) -0.020(19) 0.13(2) 0.002(19)
C38 0.28(2) 0.24(2) 0.177(17) 0.059(16) 0.051(14) -0.060(15)
C39 0.173(11) 0.220(15) 0.122(10) -0.004(9) 0.052(8) -0.014(11)
C40 0.42(4) 0.33(3) 0.174(15) 0.033(18) -0.019(18) -0.13(3)
C41 0.28(2) 0.26(2) 0.15(2) -0.025(16) 0.062(18) -0.087(19)
C42 0.187(13) 0.251(18) 0.109(11) 0.042(11) 0.068(9) 0.033(13)
C43 0.166(16) 0.26(3) 0.189(19) 0.051(18) 0.060(15) 0.022(16)
C44 0.28(3) 0.31(4) 0.147(14) 0.040(18) 0.116(17) 0.06(3)
C44A 0.30(3) 0.38(3) 0.25(3) 0.05(2) 0.14(2) 0.00(2)
C43A 0.24(3) 0.30(2) 0.26(3) 0.021(17) 0.12(2) 0.053(16)
C42A 0.219(14) 0.30(2) 0.23(2) 0.041(17) 0.117(13) 0.005(14)
C1AA 0.29(3) 0.218(16) 0.097(13) -0.012(10) 0.041(15) -0.069(13)
C0AA 0.273(18) 0.267(17) 0.128(10) -0.012(11) 0.074(11) -0.055(15)
C2AA 0.30(3) 0.32(3) 0.189(17) 0.055(17) -0.024(19) -0.04(2)
C38A 0.209(15) 0.153(16) 0.201(17) -0.031(13) 0.025(14) -0.026(12)
C36A 0.198(12) 0.161(11) 0.138(12) 0.010(8) 0.070(10) -0.017(9)
C37A 0.184(13) 0.152(14) 0.220(18) 0.036(13) 0.065(12) 0.009(11)

loop_
_atom_type_symbol
_atom_type_description
_atom_type_scat_dispersion_real
_atom_type_scat_dispersion_imag
_atom_type_scat_source
C C 0.0181 0.0091
;
International Tables for Crystallography
(Vol. C, Tables 4.2.6.8 and 6.1.1.4)
;
H H 0.0000 0.0000
;
International Tables for Crystallography
(Vol. C, Table 6.1.1.4)
;
N N 0.0311 0.0180
;
International Tables for Crystallography
(Vol. C, Tables 4.2.6.8 and 6.1.1.4)
;
O O 0.0492 0.0322
;
International Tables for Crystallography
(Vol. C, Tables 4.2.6.8 and 6.1.1.4)
;
Si Si 0.2541 0.3302
;
International Tables for Crystallography
(Vol. C, Tables 4.2.6.8 and 6.1.1.4)
;

loop_
_geom_angle_atom_site_label_1
_geom_angle_atom_site_label_2
_geom_angle_atom_site_label_3
_geom_angle
C13 Si1 C17 108.0(3)
C13 Si1 C20 106.8(3)
C17 Si1 C20 109.7(4)
C13 Si1 C14 107.2(3)
C17 Si1 C14 113.3(5)
C20 Si1 C14 111.6(5)
C42 Si2 C35 111.0(6)
C36A Si2 C35 101.3(7)
C36A Si2 C0AA 132.3(12)
C35 Si2 C0AA 110.9(7)
C42 Si2 C36 98.7(15)
C35 Si2 C36 108.6(7)
C42 Si2 C39 109.4(14)
C35 Si2 C39 106.6(5)
C36 Si2 C39 122.4(10)
C36A Si2 C42A 107.8(11)
C35 Si2 C42A 96.3(10)
C0AA Si2 C42A 102.6(14)
C11 O2 H2 109.5
C33 O4 H4 109.5
C8 N1 C4 131.8(4)
C8 N1 C1 118.5(4)
C4 N1 C1 109.6(4)
C4 N2 C7 114.4(4)
C30 N3 C26 133.0(4)
C30 N3 C23 118.2(4)
C26 N3 C23 108.8(3)
C26 N4 C29 113.5(4)
N1 C1 C2 106.2(4)
N1 C1 H1A 110.5
C2 C1 H1A 110.5
N1 C1 H1B 110.5
C2 C1 H1B 110.5
H1A C1 H1B 108.7
C3 C2 C1 103.9(4)
C3 C2 H2A 111.0
C1 C2 H2A 111.0
C3 C2 H2B 111.0
C1 C2 H2B 111.0
H2A C2 H2B 109.0
C5 C3 C4 116.8(5)
C5 C3 C2 132.4(4)
C4 C3 C2 110.8(4)
N2 C4 C3 126.3(4)
N2 C4 N1 124.4(4)
C3 C4 N1 109.3(4)
C6 C5 C3 119.1(5)
C6 C5 H5 120.5
C3 C5 H5 120.5
C5 C6 C7 119.5(5)
C5 C6 H6 120.3
C7 C6 H6 120.3
N2 C7 C6 124.0(6)
N2 C7 H7 118.0
C6 C7 H7 118.0
O1 C8 N1 117.4(5)
O1 C8 C9 120.9(4)
N1 C8 C9 121.7(5)
C8 C9 C11 106.7(4)
C8 C9 C10 107.9(5)
C11 C9 C10 112.2(4)
C8 C9 H9 110.0
C11 C9 H9 110.0
C10 C9 H9 110.0
C9 C10 H10A 109.5
C9 C10 H10B 109.5
H10A C10 H10B 109.5
C9 C10 H10C 109.5
H10A C10 H10C 109.5
H10B C10 H10C 109.5
O2 C11 C12 110.0(4)
O2 C11 C9 108.5(4)
C12 C11 C9 113.0(4)
O2 C11 H11 108.4
C12 C11 H11 108.4
C9 C11 H11 108.4
C13 C12 C11 174.5(6)
C12 C13 Si1 173.8(6)
C15 C14 C16 112.8(10)
C15 C14 Si1 114.8(8)
C16 C14 Si1 114.4(8)
C15 C14 H14 104.4
C16 C14 H14 104.4
Si1 C14 H14 104.4
C14 C15 H15A 109.5
C14 C15 H15B 109.5
H15A C15 H15B 109.5
C14 C15 H15C 109.5
H15A C15 H15C 109.5
H15B C15 H15C 109.5
C14 C16 H16A 109.5
C14 C16 H16B 109.5
H16A C16 H16B 109.5
C14 C16 H16C 109.5
H16A C16 H16C 109.5
H16B C16 H16C 109.5
C19 C17 C18 111.0(9)
C19 C17 Si1 112.8(8)
C18 C17 Si1 112.5(7)
C19 C17 H17 106.7
C18 C17 H17 106.7
Si1 C17 H17 106.7
C17 C18 H18A 109.5
C17 C18 H18B 109.5
H18A C18 H18B 109.5
C17 C18 H18C 109.5
H18A C18 H18C 109.5
H18B C18 H18C 109.5
C17 C19 H19A 109.5
C17 C19 H19B 109.5
H19A C19 H19B 109.5
C17 C19 H19C 109.5
H19A C19 H19C 109.5
H19B C19 H19C 109.5
C22 C20 C21 110.6(8)
C22 C20 Si1 113.0(7)
C21 C20 Si1 113.6(7)
C22 C20 H20 106.4
C21 C20 H20 106.4
Si1 C20 H20 106.4
C20 C21 H21A 109.5
C20 C21 H21B 109.5
H21A C21 H21B 109.5
C20 C21 H21C 109.5
H21A C21 H21C 109.5
H21B C21 H21C 109.5
C20 C22 H22A 109.5
C20 C22 H22B 109.5
H22A C22 H22B 109.5
C20 C22 H22C 109.5
H22A C22 H22C 109.5
H22B C22 H22C 109.5
N3 C23 C24 105.3(4)
N3 C23 H23A 110.7
C24 C23 H23A 110.7
N3 C23 H23B 110.7
C24 C23 H23B 110.7
H23A C23 H23B 108.8
C25 C24 C23 104.4(4)
C25 C24 H24A 110.9
C23 C24 H24A 110.9
C25 C24 H24B 110.9
C23 C24 H24B 110.9
H24A C24 H24B 108.9
C27 C25 C26 118.0(5)
C27 C25 C24 131.3(5)
C26 C25 C24 110.7(4)
N4 C26 C25 127.0(4)
N4 C26 N3 123.0(4)
C25 C26 N3 110.0(4)
C25 C27 C28 117.3(5)
C25 C27 H27 121.3
C28 C27 H27 121.3
C29 C28 C27 120.0(5)
C29 C28 H28 120.0
C27 C28 H28 120.0
N4 C29 C28 124.2(6)
N4 C29 H29 117.9
C28 C29 H29 117.9
O3 C30 N3 119.2(4)
O3 C30 C31 119.6(4)
N3 C30 C31 121.2(4)
C30 C31 C32 108.9(5)
C30 C31 C33 106.9(4)
C32 C31 C33 114.1(4)
C30 C31 H31 108.9
C32 C31 H31 108.9
C33 C31 H31 108.9
C31 C32 H32A 109.5
C31 C32 H32B 109.5
H32A C32 H32B 109.5
C31 C32 H32C 109.5
H32A C32 H32C 109.5
H32B C32 H32C 109.5
O4 C33 C34 109.3(4)
O4 C33 C31 107.5(3)
C34 C33 C31 114.7(4)
O4 C33 H33 108.4
C34 C33 H33 108.4
C31 C33 H33 108.4
C35 C34 C33 174.9(7)
C34 C35 Si2 170.3(7)
C38 C36 C37 113.0(18)
C38 C36 Si2 105(2)
C37 C36 Si2 97(2)
C38 C36 H36 113.5
C37 C36 H36 113.5
Si2 C36 H36 113.5
C36 C37 H37A 109.5
C36 C37 H37B 109.5
H37A C37 H37B 109.5
C36 C37 H37C 109.5
H37A C37 H37C 109.5
H37B C37 H37C 109.5
C36 C38 H38A 109.5
C36 C38 H38B 109.5
H38A C38 H38B 109.5
C36 C38 H38C 109.5
H38A C38 H38C 109.5
H38B C38 H38C 109.5
C1AA C39 C2AA 119.8(17)
C1AA C39 Si2 110(2)
C2AA C39 Si2 106.1(17)
C1AA C39 H39 106.8
C2AA C39 H39 106.8
Si2 C39 H39 106.8
C0AA C40 H40A 109.5
C0AA C40 H40B 109.5
H40A C40 H40B 109.5
C0AA C40 H40C 109.5
H40A C40 H40C 109.5
H40B C40 H40C 109.5
C0AA C41 H41A 109.5
C0AA C41 H41B 109.5
H41A C41 H41B 109.5
C0AA C41 H41C 109.5
H41A C41 H41C 109.5
H41B C41 H41C 109.5
C44 C42 C43 111(2)
C44 C42 Si2 118.3(15)
C43 C42 Si2 130.4(18)
C44 C42 H42 92.8
C43 C42 H42 92.8
Si2 C42 H42 92.8
C42 C43 H43A 109.5
C42 C43 H43B 109.5
H43A C43 H43B 109.5
C42 C43 H43C 109.5
H43A C43 H43C 109.5
H43B C43 H43C 109.5
C42 C44 H44A 109.5
C42 C44 H44B 109.5
H44A C44 H44B 109.5
C42 C44 H44C 109.5
H44A C44 H44C 109.5
H44B C44 H44C 109.5
C42A C44A H44D 109.5
C42A C44A H44E 109.5
H44D C44A H44E 109.5
C42A C44A H44F 109.5
H44D C44A H44F 109.5
H44E C44A H44F 109.5
C42A C43A H43D 109.5
C42A C43A H43E 109.5
H43D C43A H43E 109.5
C42A C43A H43F 109.5
H43D C43A H43F 109.5
H43E C43A H43F 109.5
C44A C42A C43A 111(3)
C44A C42A Si2 96(2)
C43A C42A Si2 89(3)
C44A C42A H42A 118.5
C43A C42A H42A 118.5
Si2 C42A H42A 118.5
C39 C1AA H1AA 109.5
C39 C1AA H1AB 109.5
H1AA C1AA H1AB 109.5
C39 C1AA H1AC 109.5
H1AA C1AA H1AC 109.5
H1AB C1AA H1AC 109.5
C41 C0AA C40 109.0(18)
C41 C0AA Si2 115.1(17)
C40 C0AA Si2 110.2(19)
C41 C0AA H0AA 107.4
C40 C0AA H0AA 107.4
Si2 C0AA H0AA 107.4
C39 C2AA H2AA 109.5
C39 C2AA H2AB 109.5
H2AA C2AA H2AB 109.5
C39 C2AA H2AC 109.5
H2AA C2AA H2AC 109.5
H2AB C2AA H2AC 109.5
C36A C38A H38D 109.5
C36A C38A H38E 109.5
H38D C38A H38E 109.5
C36A C38A H38F 109.5
H38D C38A H38F 109.5
H38E C38A H38F 109.5
C37A C36A C38A 114(2)
C37A C36A Si2 112.0(13)
C38A C36A Si2 109.5(15)
C37A C36A H36A 107.0
C38A C36A H36A 107.0
Si2 C36A H36A 107.0
C36A C37A H37D 109.5
C36A C37A H37E 109.5
H37D C37A H37E 109.5
C36A C37A H37F 109.5
H37D C37A H37F 109.5
H37E C37A H37F 109.5

loop_
_geom_bond_atom_site_label_1
_geom_bond_atom_site_label_2
_geom_bond_distance
Si1 C13 1.824(6)
Si1 C17 1.863(8)
Si1 C20 1.881(9)
Si1 C14 1.883(9)
Si2 C42 1.79(2)
Si2 C36A 1.82(2)
Si2 C35 1.846(7)
Si2 C0AA 1.86(3)
Si2 C36 1.88(3)
Si2 C39 2.03(2)
Si2 C42A 2.21(4)
O1 C8 1.215(6)
O2 C11 1.402(7)
O2 H2 0.8200
O3 C30 1.219(5)
O4 C33 1.425(6)
O4 H4 0.8200
N1 C8 1.376(6)
N1 C4 1.405(6)
N1 C1 1.462(6)
N2 C4 1.313(6)
N2 C7 1.357(7)
N3 C30 1.330(6)
N3 C26 1.430(6)
N3 C23 1.482(6)
N4 C26 1.317(6)
N4 C29 1.342(7)
C1 C2 1.514(8)
C1 H1A 0.9700
C1 H1B 0.9700
C2 C3 1.477(7)
C2 H2A 0.9700
C2 H2B 0.9700
C3 C5 1.384(7)
C3 C4 1.391(6)
C5 C6 1.349(8)
C5 H5 0.9300
C6 C7 1.375(8)
C6 H6 0.9300
C7 H7 0.9300
C8 C9 1.505(7)
C9 C11 1.516(7)
C9 C10 1.529(10)
C9 H9 0.9800
C10 H10A 0.9600
C10 H10B 0.9600
C10 H10C 0.9600
C11 C12 1.494(7)
C11 H11 0.9800
C12 C13 1.194(7)
C14 C15 1.423(17)
C14 C16 1.519(13)
C14 H14 0.9800
C15 H15A 0.9600
C15 H15B 0.9600
C15 H15C 0.9600
C16 H16A 0.9600
C16 H16B 0.9600
C16 H16C 0.9600
C17 C19 1.538(17)
C17 C18 1.558(14)
C17 H17 0.9800
C18 H18A 0.9600
C18 H18B 0.9600
C18 H18C 0.9600
C19 H19A 0.9600
C19 H19B 0.9600
C19 H19C 0.9600
C20 C22 1.494(12)
C20 C21 1.550(12)
C20 H20 0.9800
C21 H21A 0.9600
C21 H21B 0.9600
C21 H21C 0.9600
C22 H22A 0.9600
C22 H22B 0.9600
C22 H22C 0.9600
C23 C24 1.516(7)
C23 H23A 0.9700
C23 H23B 0.9700
C24 C25 1.493(8)
C24 H24A 0.9700
C24 H24B 0.9700
C25 C27 1.359(7)
C25 C26 1.366(6)
C27 C28 1.377(9)
C27 H27 0.9300
C28 C29 1.358(8)
C28 H28 0.9300
C29 H29 0.9300
C30 C31 1.507(7)
C31 C32 1.511(8)
C31 C33 1.539(7)
C31 H31 0.9800
C32 H32A 0.9600
C32 H32B 0.9600
C32 H32C 0.9600
C33 C34 1.437(7)
C33 H33 0.9800
C34 C35 1.189(8)
C36 C38 1.46(2)
C36 C37 1.64(2)
C36 H36 0.9800
C37 H37A 0.9600
C37 H37B 0.9600
C37 H37C 0.9600
C38 H38A 0.9600
C38 H38B 0.9600
C38 H38C 0.9600
C39 C1AA 1.49(2)
C39 C2AA 1.52(2)
C39 H39 0.9800
C40 C0AA 1.58(2)
C40 H40A 0.9600
C40 H40B 0.9600
C40 H40C 0.9600
C41 C0AA 1.50(2)
C41 H41A 0.9600
C41 H41B 0.9600
C41 H41C 0.9600
C42 C44 1.488(18)
C42 C43 1.54(2)
C42 H42 0.9800
C43 H43A 0.9600
C43 H43B 0.9600
C43 H43C 0.9600
C44 H44A 0.9600
C44 H44B 0.9600
C44 H44C 0.9600
C44A C42A 1.52(2)
C44A H44D 0.9600
C44A H44E 0.9600
C44A H44F 0.9600
C43A C42A 1.59(3)
C43A H43D 0.9600
C43A H43E 0.9600
C43A H43F 0.9600
C42A H42A 0.9800
C1AA H1AA 0.9600
C1AA H1AB 0.9600
C1AA H1AC 0.9600
C0AA H0AA 0.9800
C2AA H2AA 0.9600
C2AA H2AB 0.9600
C2AA H2AC 0.9600
C38A C36A 1.66(2)
C38A H38D 0.9600
C38A H38E 0.9600
C38A H38F 0.9600
C36A C37A 1.59(2)
C36A H36A 0.9800
C37A H37D 0.9600
C37A H37E 0.9600
C37A H37F 0.9600

loop_
_geom_torsion_atom_site_label_1
_geom_torsion_atom_site_label_2
_geom_torsion_atom_site_label_3
_geom_torsion_atom_site_label_4
_geom_torsion
C8 N1 C1 C2 171.1(5)
C4 N1 C1 C2 -5.1(6)
N1 C1 C2 C3 5.0(6)
C1 C2 C3 C5 177.0(6)
C1 C2 C3 C4 -3.4(6)
C7 N2 C4 C3 2.1(8)
C7 N2 C4 N1 180.0(5)
C5 C3 C4 N2 -1.8(8)
C2 C3 C4 N2 178.6(6)
C5 C3 C4 N1 -179.9(5)
C2 C3 C4 N1 0.4(6)
C8 N1 C4 N2 9.4(9)
C1 N1 C4 N2 -175.2(5)
C8 N1 C4 C3 -172.4(6)
C1 N1 C4 C3 3.0(6)
C4 C3 C5 C6 -0.7(8)
C2 C3 C5 C6 178.9(7)
C3 C5 C6 C7 2.5(10)
C4 N2 C7 C6 -0.1(10)
C5 C6 C7 N2 -2.2(11)
C4 N1 C8 O1 177.2(5)
C1 N1 C8 O1 2.1(8)
C4 N1 C8 C9 -5.7(9)
C1 N1 C8 C9 179.2(5)
O1 C8 C9 C11 -44.4(7)
N1 C8 C9 C11 138.6(5)
O1 C8 C9 C10 76.4(7)
N1 C8 C9 C10 -100.6(7)
C8 C9 C11 O2 -69.0(5)
C10 C9 C11 O2 173.0(5)
C8 C9 C11 C12 168.7(5)
C10 C9 C11 C12 50.7(7)
C13 Si1 C14 C15 31.5(12)
C17 Si1 C14 C15 -87.5(11)
C20 Si1 C14 C15 148.1(11)
C13 Si1 C14 C16 164.2(8)
C17 Si1 C14 C16 45.2(10)
C20 Si1 C14 C16 -79.3(9)
C13 Si1 C17 C19 67.1(7)
C20 Si1 C17 C19 -48.9(7)
C14 Si1 C17 C19 -174.4(6)
C13 Si1 C17 C18 -59.4(9)
C20 Si1 C17 C18 -175.4(7)
C14 Si1 C17 C18 59.1(8)
C13 Si1 C20 C22 54.6(9)
C17 Si1 C20 C22 171.3(8)
C14 Si1 C20 C22 -62.3(9)
C13 Si1 C20 C21 -178.4(7)
C17 Si1 C20 C21 -61.7(9)
C14 Si1 C20 C21 64.8(8)
C30 N3 C23 C24 171.1(5)
C26 N3 C23 C24 -8.2(6)
N3 C23 C24 C25 9.1(7)
C23 C24 C25 C27 173.8(6)
C23 C24 C25 C26 -7.2(7)
C29 N4 C26 C25 1.3(8)
C29 N4 C26 N3 177.9(5)
C27 C25 C26 N4 -1.6(8)
C24 C25 C26 N4 179.3(5)
C27 C25 C26 N3 -178.7(5)
C24 C25 C26 N3 2.2(6)
C30 N3 C26 N4 7.6(8)
C23 N3 C26 N4 -173.2(5)
C30 N3 C26 C25 -175.2(5)
C23 N3 C26 C25 3.9(6)
C26 C25 C27 C28 0.9(8)
C24 C25 C27 C28 179.8(6)
C25 C27 C28 C29 -0.1(9)
C26 N4 C29 C28 -0.3(9)
C27 C28 C29 N4 -0.3(10)
C26 N3 C30 O3 -176.9(5)
C23 N3 C30 O3 4.0(7)
C26 N3 C30 C31 0.8(8)
C23 N3 C30 C31 -178.3(5)
O3 C30 C31 C32 79.8(6)
N3 C30 C31 C32 -97.8(6)
O3 C30 C31 C33 -43.9(6)
N3 C30 C31 C33 138.4(5)
C30 C31 C33 O4 -65.6(4)
C32 C31 C33 O4 173.9(5)
C30 C31 C33 C34 172.6(4)
C32 C31 C33 C34 52.2(6)
C42 Si2 C36 C38 -55.8(17)
C35 Si2 C36 C38 59.9(16)
C39 Si2 C36 C38 -175.4(14)
C42 Si2 C36 C37 -172.0(17)
C35 Si2 C36 C37 -56.3(18)
C39 Si2 C36 C37 68.4(18)
C35 Si2 C42 C44 -176(2)
C36 Si2 C42 C44 -63(3)
C39 Si2 C42 C44 66(3)
C35 Si2 C42 C43 -7(5)
C36 Si2 C42 C43 107(5)
C39 Si2 C42 C43 -124(5)
C36A Si2 C0AA C41 -99(2)
C35 Si2 C0AA C41 31(3)
C42A Si2 C0AA C41 132(2)
C36A Si2 C0AA C40 25(2)
C35 Si2 C0AA C40 154.3(16)
C42A Si2 C0AA C40 -104(2)
C35 Si2 C36A C37A -63.3(16)
C0AA Si2 C36A C37A 69.1(19)
C42A Si2 C36A C37A -163.8(17)
C35 Si2 C36A C38A 64.1(14)
C0AA Si2 C36A C38A -163.5(14)
C42A Si2 C36A C38A -36.4(19)
